data_4508433
loop_
_publ_author_name
'Karanam, Maheswararao'
'Choudhury, Angshuman Roy'

_publ_section_title
;
 Study of Halogen-Mediated Weak Interactions in a Series of
 Halogen-Substituted Azobenzenes
;
_journal_issue 11
_journal_name_full 'Crystal Growth &amp; Design'
_journal_page_first 4803
_journal_paper_doi 10.1021/cg400967k
_journal_volume 13
_journal_year 2013
_chemical_formula_moiety 'C12 H8 F2 N2'
_chemical_formula_sum 'C12 H8 F2 N2'
_chemical_formula_weight 218.2
_chemical_name_systematic
;
(E)-bis(4-fluorophenyl)diazene
;
_space_group_crystal_system monoclinic
_space_group_IT_number 14
_space_group_name_Hall '-P 2ybc'
_space_group_name_H-M_alt 'P 1 21/c 1'
_symmetry_space_group_name_Hall '-P 2ybc'
_symmetry_space_group_name_H-M 'P 1 21/c 1'
_atom_sites_solution_hydrogens geom
_atom_sites_solution_primary direct
_atom_sites_solution_secondary difmap
_audit_creation_date 2012-05-18T18:45:10-00:00
_audit_creation_method 'WinGX routine CIF_UPDATE'
_cell_angle_alpha 90
_cell_angle_beta 91.260(7)
_cell_angle_gamma 90
_cell_formula_units_Z 2
_cell_length_a 3.8035(4)
_cell_length_b 5.8716(5)
_cell_length_c 22.123(2)
_cell_measurement_reflns_used 707
_cell_measurement_temperature 100
_cell_measurement_theta_max 30.624
_cell_measurement_theta_min 3.685
_cell_volume 493.95(8)
_computing_data_reduction 'SAINT v7.68A (Bruker, 2009)'
_computing_molecular_graphics
;
O. V. Dolomanov, L. J. Bourhis, R. J. Gildea, J. A. K. Howard and H. Puschmann,
OLEX2: a complete structure solution, refinement and analysis program.
        J. Appl. Cryst. (2009). 42, 339-341.
;
_computing_publication_material
;
O. V. Dolomanov, L. J. Bourhis, R. J. Gildea, J. A. K. Howard and H. Puschmann,
OLEX2: a complete structure solution, refinement and analysis program.
        J. Appl. Cryst. (2009). 42, 339-341.
;
_computing_structure_refinement
;
        SHELXL, G.M. Sheldrick, Acta Cryst.
        2008). A64, 112-122
;
_computing_structure_solution 'SHELXS-97 (Sheldrick, 1990)'
_diffrn_ambient_temperature 100
_diffrn_measured_fraction_theta_full 0.997
_diffrn_measured_fraction_theta_max 0.997
_diffrn_measurement_device_type 'Bruker APEX-II CCD'
_diffrn_measurement_method '\f and \w scans'
_diffrn_radiation_monochromator graphite
_diffrn_radiation_type 'MO K\a'
_diffrn_radiation_wavelength 0.71073
_diffrn_reflns_av_R_equivalents 0.0433
_diffrn_reflns_limit_h_max 5
_diffrn_reflns_limit_h_min -3
_diffrn_reflns_limit_k_max 7
_diffrn_reflns_limit_k_min -7
_diffrn_reflns_limit_l_max 29
_diffrn_reflns_limit_l_min -29
_diffrn_reflns_number 3385
_diffrn_reflns_theta_full 28.68
_diffrn_reflns_theta_max 28.68
_diffrn_reflns_theta_min 3.59
_diffrn_source 'fine-focus sealed tube'
_diffrn_standards_number 0
_exptl_absorpt_coefficient_mu 0.115
_exptl_absorpt_correction_T_max 0.7466
_exptl_absorpt_correction_T_min 0.5705
_exptl_absorpt_correction_type multi-scan
_exptl_absorpt_process_details
;
        SADABS-2008/1 (Bruker,2008) was used for absorption correction.
        R(int) was 0.0725 before and 0.0455 after correction.
        The Ratio of minimum to maximum transmission is 0.7641.
        The \l/2 correction factor is 0.0015.
;
_exptl_crystal_colour 'clear light yellow'
_exptl_crystal_density_diffrn 1.467
_exptl_crystal_density_method 'not measured'
_exptl_crystal_description plate
_exptl_crystal_F_000 224
_exptl_crystal_size_max 0.3
_exptl_crystal_size_mid 0.2
_exptl_crystal_size_min 0.1
_refine_diff_density_max 0.352
_refine_diff_density_min -0.203
_refine_diff_density_rms 0.064
_refine_ls_extinction_method none
_refine_ls_goodness_of_fit_ref 1.06
_refine_ls_hydrogen_treatment constr
_refine_ls_matrix_type full
_refine_ls_number_parameters 73
_refine_ls_number_reflns 1259
_refine_ls_number_restraints 0
_refine_ls_restrained_S_all 1.06
_refine_ls_R_factor_all 0.093
_refine_ls_R_factor_gt 0.0567
_refine_ls_shift/su_max 0
_refine_ls_shift/su_mean 0
_refine_ls_structure_factor_coef Fsqd
_refine_ls_weighting_details 'calc w=1/[\s^2^(Fo^2^)+(0.0793P)^2^+0.0585P] where P=(Fo^2^+2Fc^2^)/3'
_refine_ls_weighting_scheme calc
_refine_ls_wR_factor_gt 0.1427
_refine_ls_wR_factor_ref 0.1605
_reflns_number_gt 813
_reflns_number_total 1259
_reflns_threshold_expression >2sigma(I)
_cod_data_source_file cg400967k_si_002.cif
_cod_data_source_block az08_100k_0m
_cod_original_cell_volume 493.94(8)
_cod_database_code 4508433

loop_
_space_group_symop_id
_space_group_symop_operation_xyz
1 'x, y, z'
2 '-x, y+1/2, -z+1/2'
3 '-x, -y, -z'
4 'x, -y-1/2, z-1/2'

loop_
_atom_site_label
_atom_site_type_symbol
_atom_site_fract_x
_atom_site_fract_y
_atom_site_fract_z
_atom_site_U_iso_or_equiv
_atom_site_adp_type
_atom_site_occupancy
_atom_site_symmetry_multiplicity
_atom_site_calc_flag
_atom_site_refinement_flags
C1 C 0.2916(5) 0.9251(4) 0.34067(10) 0.0259(5) Uani 1 1 d .
C2 C 0.1378(5) 0.7213(4) 0.32343(9) 0.0259(5) Uani 1 1 d .
H2 H 0.1045 0.6825 0.282 0.031 Uiso 1 1 calc R
C3 C 0.0339(5) 0.5756(4) 0.36910(9) 0.0242(5) Uani 1 1 d .
H3 H -0.0743 0.4345 0.3589 0.029 Uiso 1 1 calc R
C4 C 0.0861(5) 0.6335(3) 0.42958(9) 0.0210(5) Uani 1 1 d .
C5 C 0.2417(5) 0.8424(3) 0.44470(9) 0.0226(5) Uani 1 1 d .
H5 H 0.2761 0.883 0.486 0.027 Uiso 1 1 calc R
C6 C 0.3453(5) 0.9898(4) 0.39992(10) 0.0255(5) Uani 1 1 d .
H6 H 0.4509 1.1321 0.4097 0.031 Uiso 1 1 calc R
N1 N -0.0307(4) 0.4717(3) 0.47303(7) 0.0223(4) Uani 1 1 d .
F1 F 0.3963(3) 1.0717(2) 0.29638(6) 0.0364(4) Uani 1 1 d .

loop_
_atom_site_aniso_label
_atom_site_aniso_U_11
_atom_site_aniso_U_22
_atom_site_aniso_U_33
_atom_site_aniso_U_23
_atom_site_aniso_U_13
_atom_site_aniso_U_12
C1 0.0208(10) 0.0257(12) 0.0313(11) 0.0098(10) 0.0036(8) 0.0037(9)
C2 0.0206(10) 0.0307(12) 0.0264(11) 0.0006(9) 0.0008(8) 0.0035(9)
C3 0.0209(10) 0.0193(11) 0.0324(12) 0.0000(9) 0.0011(8) 0.0014(8)
C4 0.0158(9) 0.0168(10) 0.0304(11) 0.0025(8) 0.0007(7) 0.0029(8)
C5 0.0191(10) 0.0194(11) 0.0293(11) 0.0000(8) 0.0010(8) 0.0012(8)
C6 0.0195(10) 0.0189(11) 0.0381(12) 0.0032(9) 0.0010(8) 0.0004(8)
N1 0.0198(9) 0.0186(9) 0.0285(9) 0.0015(7) 0.0013(7) 0.0006(7)
F1 0.0377(8) 0.0330(8) 0.0386(8) 0.0133(6) 0.0046(6) -0.0024(6)

loop_
_atom_type_symbol
_atom_type_description
_atom_type_scat_dispersion_real
_atom_type_scat_dispersion_imag
_atom_type_scat_source
C C 0.0033 0.0016 'International Tables Vol C Tables 4.2.6.8 and 6.1.1.4'
H H 0 0 'International Tables Vol C Tables 4.2.6.8 and 6.1.1.4'
F F 0.0171 0.0103 'International Tables Vol C Tables 4.2.6.8 and 6.1.1.4'
N N 0.0061 0.0033 'International Tables Vol C Tables 4.2.6.8 and 6.1.1.4'

loop_
_geom_angle_atom_site_label_1
_geom_angle_atom_site_label_2
_geom_angle_atom_site_label_3
_geom_angle
_geom_angle_site_symmetry_1
C6 C1 C2 123.72(19) .
F1 C1 C2 118.35(19) .
F1 C1 C6 117.93(19) .
C1 C2 H2 121.4 .
C1 C2 C3 117.29(19) .
C3 C2 H2 121.4 .
C2 C3 H3 119.6 .
C2 C3 C4 120.8(2) .
C4 C3 H3 119.6 .
C3 C4 C5 119.67(19) .
C3 C4 N1 116.40(18) .
C5 C4 N1 123.92(18) .
C4 C5 H5 119.9 .
C6 C5 C4 120.3(2) .
C6 C5 H5 119.9 .
C1 C6 C5 118.19(19) .
C1 C6 H6 120.9 .
C5 C6 H6 120.9 .
N1 N1 C4 114.2(2) 3_566

loop_
_geom_bond_atom_site_label_1
_geom_bond_atom_site_label_2
_geom_bond_distance
_geom_bond_site_symmetry_2
C1 C2 1.382(3) .
C1 C6 1.376(3) .
C1 F1 1.370(2) .
C2 H2 0.95 .
C2 C3 1.388(3) .
C3 H3 0.95 .
C3 C4 1.391(3) .
C4 C5 1.399(3) .
C4 N1 1.429(2) .
C5 H5 0.95 .
C5 C6 1.379(3) .
C6 H6 0.95 .
N1 N1 1.255(3) 3_566

loop_
_geom_torsion_atom_site_label_1
_geom_torsion_atom_site_label_2
_geom_torsion_atom_site_label_3
_geom_torsion_atom_site_label_4
_geom_torsion
_geom_torsion_site_symmetry_4
C1 C2 C3 C4 -0.4(3) .
C2 C1 C6 C5 0.4(3) .
C2 C3 C4 C5 0.7(3) .
C2 C3 C4 N1 179.93(17) .
C3 C4 C5 C6 -0.5(3) .
C3 C4 N1 N1 178.1(2) 3_566
C4 C5 C6 C1 -0.1(3) .
C5 C4 N1 N1 -2.7(3) 3_566
C6 C1 C2 C3 -0.1(3) .
N1 C4 C5 C6 -179.60(17) .
F1 C1 C2 C3 -179.99(17) .
F1 C1 C6 C5 -179.75(17) .
